data_7001357
loop_
_publ_author_name
'Sattler, Wesley'
'Yurkerwich, Kevin'
'Parkin, Gerard'

_publ_section_title
;
 Molecular structures of protonated and mercurated derivatives of
 thimerosal
;
_journal_issue 22
_journal_name_full 'Dalton Transactions'
_journal_page_first 4327
_journal_page_last 4333
_journal_paper_doi 10.1039/b823467a
_journal_year 2009
_chemical_formula_sum 'C9 H10 Hg O2 S'
_chemical_formula_weight 382.82
_chemical_name_systematic
;
?
;
_space_group_IT_number 14
_symmetry_cell_setting monoclinic
_symmetry_space_group_name_Hall '-P 2yn'
_symmetry_space_group_name_H-M 'P 1 21/n 1'
_atom_sites_solution_hydrogens geom
_atom_sites_solution_primary direct
_atom_sites_solution_secondary difmap
_audit_creation_method SHELXL-97
_cell_angle_alpha 90.00
_cell_angle_beta 93.6660(10)
_cell_angle_gamma 90.00
_cell_formula_units_Z 4
_cell_length_a 9.1662(8)
_cell_length_b 5.3545(5)
_cell_length_c 20.5095(17)
_cell_measurement_reflns_used 9997
_cell_measurement_temperature 125(2)
_cell_measurement_theta_max 32.29
_cell_measurement_theta_min 2.38
_cell_volume 1004.56(15)
_computing_cell_refinement 'Bruker SMART'
_computing_data_collection 'Bruker SMART'
_computing_data_reduction 'Bruker SAINT'
_computing_molecular_graphics 'Bruker SHELXTL'
_computing_publication_material 'Bruker SHELXTL'
_computing_structure_refinement 'SHELXL-97 (Sheldrick, 1997)'
_computing_structure_solution 'SHELXS-97 (Sheldrick, 1990)'
_diffrn_ambient_temperature 125(2)
_diffrn_measured_fraction_theta_full 0.960
_diffrn_measured_fraction_theta_max 0.960
_diffrn_measurement_device_type 'CCD area detector'
_diffrn_measurement_method 'phi and omega scans'
_diffrn_radiation_monochromator graphite
_diffrn_radiation_source 'fine-focus sealed tube'
_diffrn_radiation_type MoK\a
_diffrn_radiation_wavelength 0.71073
_diffrn_reflns_av_R_equivalents 0.0451
_diffrn_reflns_av_sigmaI/netI 0.0406
_diffrn_reflns_limit_h_max 13
_diffrn_reflns_limit_h_min -13
_diffrn_reflns_limit_k_max 7
_diffrn_reflns_limit_k_min -7
_diffrn_reflns_limit_l_max 29
_diffrn_reflns_limit_l_min -30
_diffrn_reflns_number 14419
_diffrn_reflns_theta_full 32.37
_diffrn_reflns_theta_max 32.37
_diffrn_reflns_theta_min 2.38
_exptl_absorpt_coefficient_mu 15.492
_exptl_absorpt_correction_T_max 0.3064
_exptl_absorpt_correction_T_min 0.0628
_exptl_absorpt_correction_type empirical
_exptl_absorpt_process_details sadabs
_exptl_crystal_colour colorless
_exptl_crystal_density_diffrn 2.531
_exptl_crystal_density_method 'not measured'
_exptl_crystal_description block
_exptl_crystal_F_000 704
_exptl_crystal_size_max 0.40
_exptl_crystal_size_mid 0.30
_exptl_crystal_size_min 0.10
_refine_diff_density_max 2.581
_refine_diff_density_min -1.904
_refine_diff_density_rms 0.304
_refine_ls_extinction_method none
_refine_ls_goodness_of_fit_ref 1.038
_refine_ls_hydrogen_treatment constr
_refine_ls_matrix_type full
_refine_ls_number_parameters 118
_refine_ls_number_reflns 3436
_refine_ls_number_restraints 0
_refine_ls_restrained_S_all 1.038
_refine_ls_R_factor_all 0.0347
_refine_ls_R_factor_gt 0.0291
_refine_ls_shift/su_max 0.002
_refine_ls_shift/su_mean 0.000
_refine_ls_structure_factor_coef Fsqd
_refine_ls_weighting_details 'calc w=1/[\s^2^(Fo^2^)+(0.0572P)^2^+0.0000P] where P=(Fo^2^+2Fc^2^)/3'
_refine_ls_weighting_scheme calc
_refine_ls_wR_factor_gt 0.0834
_refine_ls_wR_factor_ref 0.0871
_reflns_number_gt 3066
_reflns_number_total 3436
_reflns_threshold_expression >2sigma(I)
_cod_data_source_file b823467a.txt
_cod_data_source_block ky138s10
_cod_depositor_comments
;
The following automatic conversions were performed:
'_symmetry_cell_setting' value 'Monoclinic' changed to 'monoclinic'
according to '/home/saulius/struct/CIF-dictionaries/cif_core.dic'
dictionary named 'cif_core.dic' version 2.4.1 from 2010-06-29.

Automatic conversion script
Id: cif_fix_enum 1527 2010-12-29 10:47:43Z saulius 
;
_cod_original_cell_volume 1004.55(15)
_cod_original_sg_symbol_H-M P2(1)/n
_cod_database_code 7001357

loop_
_symmetry_equiv_pos_as_xyz
'x, y, z'
'-x+1/2, y+1/2, -z+1/2'
'-x, -y, -z'
'x-1/2, -y-1/2, z-1/2'

loop_
_atom_site_label
_atom_site_type_symbol
_atom_site_fract_x
_atom_site_fract_y
_atom_site_fract_z
_atom_site_U_iso_or_equiv
_atom_site_adp_type
_atom_site_occupancy
_atom_site_symmetry_multiplicity
_atom_site_calc_flag
_atom_site_refinement_flags
_atom_site_disorder_assembly
_atom_site_disorder_group
Hg Hg 0.865586(15) 1.90732(2) 0.683075(7) 0.01602(7) Uani 1 1 d . . .
S S 0.85380(10) 1.83220(19) 0.79700(5) 0.01534(17) Uani 1 1 d . . .
O1 O 0.9187(4) 1.8656(8) 0.93681(19) 0.0333(8) Uani 1 1 d . . .
O2 O 1.1543(4) 1.8265(8) 0.97094(18) 0.0324(8) Uani 1 1 d . . .
H2D H 1.1294 1.9247 1.0002 0.049 Uiso 1 1 calc R . .
C1 C 0.8897(5) 1.9929(9) 0.5851(2) 0.0260(9) Uani 1 1 d . . .
H1A H 0.9601 1.8750 0.5672 0.031 Uiso 1 1 calc R . .
H1B H 0.7945 1.9711 0.5601 0.031 Uiso 1 1 calc R . .
C2 C 0.9436(6) 2.2605(9) 0.5760(2) 0.0289(10) Uani 1 1 d . . .
H2A H 0.9529 2.2929 0.5294 0.043 Uiso 1 1 calc R . .
H2B H 1.0390 2.2818 0.5998 0.043 Uiso 1 1 calc R . .
H2C H 0.8734 2.3781 0.5930 0.043 Uiso 1 1 calc R . .
C3 C 0.9968(4) 1.6138(7) 0.8155(2) 0.0157(7) Uani 1 1 d . . .
C4 C 1.0736(5) 1.6065(7) 0.8765(2) 0.0197(8) Uani 1 1 d . . .
C5 C 1.1860(5) 1.4308(8) 0.8890(3) 0.0250(9) Uani 1 1 d . . .
H5A H 1.2383 1.4284 0.9305 0.030 Uiso 1 1 calc R . .
C6 C 1.2213(5) 1.2614(8) 0.8415(3) 0.0252(9) Uani 1 1 d . . .
H6A H 1.2961 1.1411 0.8506 0.030 Uiso 1 1 calc R . .
C7 C 1.1467(4) 1.2689(7) 0.7807(3) 0.0222(8) Uani 1 1 d . . .
H7A H 1.1715 1.1547 0.7477 0.027 Uiso 1 1 calc R . .
C8 C 1.0358(5) 1.4423(7) 0.7675(2) 0.0183(8) Uani 1 1 d . . .
H8A H 0.9856 1.4452 0.7255 0.022 Uiso 1 1 calc R . .
C9 C 1.0402(5) 1.7782(8) 0.9303(2) 0.0219(8) Uani 1 1 d . . .

loop_
_atom_site_aniso_label
_atom_site_aniso_U_11
_atom_site_aniso_U_22
_atom_site_aniso_U_33
_atom_site_aniso_U_23
_atom_site_aniso_U_13
_atom_site_aniso_U_12
Hg 0.01799(10) 0.01472(9) 0.01525(10) -0.00042(5) 0.00042(6) 0.00071(4)
S 0.0150(4) 0.0157(4) 0.0153(4) -0.0005(4) 0.0003(3) 0.0009(3)
O1 0.0209(16) 0.052(2) 0.0261(19) -0.0146(16) -0.0046(13) 0.0064(14)
O2 0.0267(17) 0.047(2) 0.0224(18) -0.0133(17) -0.0087(13) 0.0133(15)
C1 0.035(2) 0.024(2) 0.020(2) 0.0002(18) 0.0060(17) -0.0019(18)
C2 0.039(3) 0.025(2) 0.025(2) 0.0013(18) 0.0135(19) -0.0022(18)
C3 0.0160(17) 0.0135(16) 0.0174(19) 0.0043(13) -0.0013(14) -0.0026(12)
C4 0.0180(19) 0.023(2) 0.018(2) 0.0025(15) -0.0021(15) 0.0012(13)
C5 0.021(2) 0.031(2) 0.023(2) 0.0077(17) -0.0022(16) 0.0061(16)
C6 0.0181(18) 0.022(2) 0.035(3) 0.0015(18) -0.0014(17) 0.0033(14)
C7 0.0175(17) 0.0137(16) 0.035(3) -0.0031(16) 0.0003(16) 0.0010(13)
C8 0.0171(18) 0.0156(16) 0.022(2) -0.0004(15) -0.0006(15) -0.0002(13)
C9 0.0208(18) 0.029(2) 0.0153(19) -0.0003(16) -0.0022(14) 0.0020(15)

loop_
_atom_type_symbol
_atom_type_description
_atom_type_scat_dispersion_real
_atom_type_scat_dispersion_imag
_atom_type_scat_source
C C 0.0033 0.0016 'International Tables Vol C Tables 4.2.6.8 and 6.1.1.4'
H H 0.0000 0.0000 'International Tables Vol C Tables 4.2.6.8 and 6.1.1.4'
O O 0.0106 0.0060 'International Tables Vol C Tables 4.2.6.8 and 6.1.1.4'
S S 0.1246 0.1234 'International Tables Vol C Tables 4.2.6.8 and 6.1.1.4'
Hg Hg -2.3894 9.2266 'International Tables Vol C Tables 4.2.6.8 and 6.1.1.4'

loop_
_geom_angle_atom_site_label_1
_geom_angle_atom_site_label_2
_geom_angle_atom_site_label_3
_geom_angle
_geom_angle_site_symmetry_1
_geom_angle_site_symmetry_3
_geom_angle_publ_flag
C1 Hg S 175.40(14) . . ?
C3 S Hg 103.97(15) . . ?
C2 C1 Hg 112.2(3) . . ?
C4 C3 C8 118.1(4) . . ?
C4 C3 S 122.2(3) . . ?
C8 C3 S 119.7(3) . . ?
C3 C4 C5 120.3(4) . . ?
C3 C4 C9 122.2(4) . . ?
C5 C4 C9 117.5(4) . . ?
C6 C5 C4 120.7(5) . . ?
C7 C6 C5 119.4(4) . . ?
C6 C7 C8 120.5(4) . . ?
C7 C8 C3 120.9(4) . . ?
O1 C9 O2 123.1(4) . . ?
O1 C9 C4 123.4(4) . . ?
O2 C9 C4 113.5(4) . . ?

loop_
_geom_bond_atom_site_label_1
_geom_bond_atom_site_label_2
_geom_bond_distance
_geom_bond_site_symmetry_2
_geom_bond_publ_flag
Hg C1 2.086(5) . ?
Hg S 2.3802(10) . ?
S C3 1.779(4) . ?
O1 C9 1.223(5) . ?
O2 C9 1.320(5) . ?
C1 C2 1.531(7) . ?
C3 C4 1.396(6) . ?
C3 C8 1.409(6) . ?
C4 C5 1.407(6) . ?
C4 C9 1.484(6) . ?
C5 C6 1.385(7) . ?
C6 C7 1.384(7) . ?
C7 C8 1.391(6) . ?

loop_
_cod_related_entry_id
_cod_related_entry_database
_cod_related_entry_code
1 ChemSpider 14895850
